data_1572560
loop_
_publ_author_name
'Sarkar, Deeptanu'
'Deswal, Shiksha'
'Chandra Das, Rohan'
'Biju, Akkattu T.'

_publ_section_title
;
 Lewis acid-catalyzed (3 + 2) annulation of bicyclobutanes with ynamides:
 access to 2-amino-bicyclo[2.1.1]hexenes.
;
_journal_issue 39
_journal_name_full 'Chemical science'
_journal_page_first 16243
_journal_page_last 16249
_journal_paper_doi 10.1039/d4sc03893b
_journal_volume 15
_journal_year 2024
_chemical_formula_moiety 'C31 H27 N O3 S'
_chemical_formula_sum 'C31 H27 N O3 S'
_chemical_formula_weight 493.59
_space_group_crystal_system monoclinic
_space_group_IT_number 14
_space_group_name_Hall '-P 2ybc'
_space_group_name_H-M_alt 'P 1 21/c 1'
_atom_sites_solution_hydrogens geom
_audit_creation_method SHELXL-2019/1
_audit_update_record
;
2024-05-24 deposited with the CCDC.	2024-09-10 downloaded from the CCDC.
;
_cell_angle_alpha 90
_cell_angle_beta 99.747(8)
_cell_angle_gamma 90
_cell_formula_units_Z 4
_cell_length_a 6.8078(18)
_cell_length_b 31.102(8)
_cell_length_c 12.122(3)
_cell_measurement_reflns_used 9924
_cell_measurement_temperature 120(2)
_cell_measurement_theta_max 31.55
_cell_measurement_theta_min 2.62
_cell_volume 2529.6(11)
_computing_cell_refinement 'Bruker SAINT'
_computing_data_collection 'Bruker APEX4'
_computing_data_reduction 'Bruker SAINT'
_computing_molecular_graphics 'Bruker SHELXTL'
_computing_publication_material 'Bruker SHELXTL'
_computing_structure_refinement 'SHELXL-2019/1 (Sheldrick, 2019)'
_computing_structure_solution 'SHELXS-97 (Sheldrick 2008)'
_diffrn_ambient_temperature 120(2)
_diffrn_measured_fraction_theta_full 0.999
_diffrn_measured_fraction_theta_max 0.998
_diffrn_measurement_device_type 'Bruker D8 Quest'
_diffrn_measurement_method '\f and \w scans'
_diffrn_radiation_type MoK\a
_diffrn_radiation_wavelength 0.71073
_diffrn_reflns_av_R_equivalents 0.0445
_diffrn_reflns_av_unetI/netI 0.0206
_diffrn_reflns_Laue_measured_fraction_full 0.999
_diffrn_reflns_Laue_measured_fraction_max 0.998
_diffrn_reflns_limit_h_max 10
_diffrn_reflns_limit_h_min -9
_diffrn_reflns_limit_k_max 45
_diffrn_reflns_limit_k_min -45
_diffrn_reflns_limit_l_max 17
_diffrn_reflns_limit_l_min -17
_diffrn_reflns_number 94382
_diffrn_reflns_point_group_measured_fraction_full 0.999
_diffrn_reflns_point_group_measured_fraction_max 0.998
_diffrn_reflns_theta_full 25.242
_diffrn_reflns_theta_max 31.542
_diffrn_reflns_theta_min 2.620
_exptl_absorpt_coefficient_mu 0.162
_exptl_crystal_colour colourless
_exptl_crystal_density_diffrn 1.296
_exptl_crystal_description block
_exptl_crystal_F_000 1040
_refine_diff_density_max 0.448
_refine_diff_density_min -0.491
_refine_diff_density_rms 0.057
_refine_ls_extinction_method none
_refine_ls_goodness_of_fit_ref 1.097
_refine_ls_hydrogen_treatment constr
_refine_ls_matrix_type full
_refine_ls_number_parameters 327
_refine_ls_number_reflns 8403
_refine_ls_number_restraints 0
_refine_ls_restrained_S_all 1.097
_refine_ls_R_factor_all 0.0475
_refine_ls_R_factor_gt 0.0427
_refine_ls_shift/su_max 0.006
_refine_ls_shift/su_mean 0.000
_refine_ls_structure_factor_coef Fsqd
_refine_ls_weighting_details 'w=1/[\s^2^(Fo^2^)+(0.0467P)^2^+1.2816P] where P=(Fo^2^+2Fc^2^)/3'
_refine_ls_weighting_scheme calc
_refine_ls_wR_factor_gt 0.1056
_refine_ls_wR_factor_ref 0.1083
_reflns_Friedel_coverage 0.000
_reflns_number_gt 7679
_reflns_number_total 8403
_reflns_threshold_expression 'I > 2\s(I)'
_cod_data_source_file d4sc03893b2.cif
_cod_data_source_block DS_277_120K_0m_a
_cod_depositor_comments 'Adding full bibliography for 1572560.cif.'
_cod_original_cell_volume 2529.7(11)
_cod_original_sg_symbol_H-M 'P 21/c'
_cod_database_code 1572560
_shelx_shelxl_version_number 2019/1
_shelx_space_group_comment
;
The symmetry employed for this shelxl refinement is uniquely defined
by the following loop, which should always be used as a source of
symmetry information in preference to the above space-group names.
They are only intended as comments.
;

loop_
_space_group_symop_operation_xyz
'x, y, z'
'-x, y+1/2, -z+1/2'
'-x, -y, -z'
'x, -y-1/2, z-1/2'

loop_
_atom_site_label
_atom_site_type_symbol
_atom_site_fract_x
_atom_site_fract_y
_atom_site_fract_z
_atom_site_U_iso_or_equiv
_atom_site_adp_type
_atom_site_occupancy
_atom_site_site_symmetry_order
_atom_site_calc_flag
_atom_site_refinement_flags_posn
_atom_site_refinement_flags_adp
_atom_site_refinement_flags_occupancy
_atom_site_disorder_assembly
_atom_site_disorder_group
S1 S 0.80245(4) 0.34186(2) 0.71216(2) 0.01337(6) Uani 1 1 d . . . . .
O1 O 1.11429(12) 0.44884(3) 0.61283(8) 0.02053(17) Uani 1 1 d . . . . .
O2 O 0.98457(12) 0.35447(3) 0.67712(8) 0.02093(17) Uani 1 1 d . . . . .
O3 O 0.78378(14) 0.34388(3) 0.82824(7) 0.02149(17) Uani 1 1 d . . . . .
N1 N 0.62549(13) 0.37226(3) 0.64354(7) 0.01299(16) Uani 1 1 d . . . . .
C1 C 0.72452(17) 0.52156(4) 0.87563(9) 0.0176(2) Uani 1 1 d . . . . .
C2 C 0.92311(17) 0.52589(3) 0.85519(9) 0.0172(2) Uani 1 1 d . . . . .
C3 C 1.0540(2) 0.55511(4) 0.92157(10) 0.0238(2) Uani 1 1 d . . . . .
H3 H 1.185977 0.558737 0.907263 0.029 Uiso 1 1 calc R U . . .
C4 C 0.9923(2) 0.57807(4) 1.00578(11) 0.0283(3) Uani 1 1 d . . . . .
H4 H 1.081372 0.597367 1.049735 0.034 Uiso 1 1 calc R U . . .
C5 C 0.7966(2) 0.57308(4) 1.02724(11) 0.0284(3) Uani 1 1 d . . . . .
H5 H 0.755144 0.588769 1.086516 0.034 Uiso 1 1 calc R U . . .
C6 C 0.6652(2) 0.54585(4) 0.96358(10) 0.0240(2) Uani 1 1 d . . . . .
H6 H 0.533082 0.543211 0.978447 0.029 Uiso 1 1 calc R U . . .
C7 C 0.59338(17) 0.49328(4) 0.80668(10) 0.0180(2) Uani 1 1 d . . . . .
H7 H 0.459883 0.490306 0.818957 0.022 Uiso 1 1 calc R U . . .
C8 C 0.65590(16) 0.47019(3) 0.72271(9) 0.01594(19) Uani 1 1 d . . . . .
H8 H 0.564579 0.452103 0.676150 0.019 Uiso 1 1 calc R U . . .
C9 C 0.85629(15) 0.47314(3) 0.70491(9) 0.01390(18) Uani 1 1 d . . . . .
C10 C 0.98496(16) 0.50084(3) 0.77029(9) 0.01607(19) Uani 1 1 d . . . . .
H10 H 1.118627 0.503116 0.757812 0.019 Uiso 1 1 calc R U . . .
C11 C 0.93597(16) 0.44826(3) 0.61625(9) 0.01451(18) Uani 1 1 d . . . . .
C12 C 0.79540(15) 0.42656(3) 0.52381(9) 0.01339(18) Uani 1 1 d . . . . .
C13 C 0.65253(15) 0.38908(3) 0.53881(9) 0.01275(17) Uani 1 1 d . . . . .
C14 C 0.55484(16) 0.38173(3) 0.43355(9) 0.01454(18) Uani 1 1 d . . . . .
C15 C 0.39177(16) 0.35300(3) 0.38630(9) 0.01466(18) Uani 1 1 d . . . . .
C16 C 0.26005(17) 0.36522(4) 0.28956(9) 0.0181(2) Uani 1 1 d . . . . .
H16 H 0.278973 0.391890 0.254623 0.022 Uiso 1 1 calc R U . . .
C17 C 0.10226(18) 0.33882(4) 0.24418(10) 0.0215(2) Uani 1 1 d . . . . .
H17 H 0.013834 0.347634 0.178904 0.026 Uiso 1 1 calc R U . . .
C18 C 0.07320(18) 0.29963(4) 0.29377(10) 0.0224(2) Uani 1 1 d . . . . .
H18 H -0.035689 0.281782 0.263103 0.027 Uiso 1 1 calc R U . . .
C19 C 0.20436(18) 0.28662(4) 0.38859(10) 0.0204(2) Uani 1 1 d . . . . .
H19 H 0.185936 0.259659 0.422212 0.025 Uiso 1 1 calc R U . . .
C20 C 0.36227(17) 0.31295(4) 0.43430(9) 0.0177(2) Uani 1 1 d . . . . .
H20 H 0.451396 0.303714 0.498870 0.021 Uiso 1 1 calc R U . . .
C21 C 0.87407(17) 0.41055(4) 0.41800(10) 0.0187(2) Uani 1 1 d . . . . .
H21A H 0.925156 0.380692 0.422441 0.022 Uiso 1 1 calc R U . . .
H21B H 0.965170 0.430638 0.388298 0.022 Uiso 1 1 calc R U . . .
C22 C 0.64928(17) 0.41536(4) 0.36563(9) 0.0176(2) Uani 1 1 d . . . . .
H22 H 0.607319 0.417445 0.282663 0.021 Uiso 1 1 calc R U . . .
C23 C 0.64732(17) 0.45583(3) 0.44106(9) 0.0174(2) Uani 1 1 d . . . . .
H23A H 0.518285 0.461953 0.465156 0.021 Uiso 1 1 calc R U . . .
H23B H 0.707654 0.481954 0.414191 0.021 Uiso 1 1 calc R U . . .
C24 C 0.74227(15) 0.28905(3) 0.66689(8) 0.01300(17) Uani 1 1 d . . . . .
C25 C 0.82042(16) 0.27174(4) 0.57737(9) 0.01650(19) Uani 1 1 d . . . . .
H25 H 0.915285 0.287385 0.544265 0.020 Uiso 1 1 calc R U . . .
C26 C 0.75742(18) 0.23124(4) 0.53724(9) 0.0188(2) Uani 1 1 d . . . . .
H26 H 0.811503 0.219080 0.477011 0.023 Uiso 1 1 calc R U . . .
C27 C 0.61589(18) 0.20817(4) 0.58414(10) 0.0195(2) Uani 1 1 d . . . . .
C28 C 0.54025(17) 0.22615(4) 0.67386(10) 0.0185(2) Uani 1 1 d . . . . .
H28 H 0.444455 0.210670 0.706612 0.022 Uiso 1 1 calc R U . . .
C29 C 0.60288(16) 0.26631(3) 0.71592(9) 0.01521(18) Uani 1 1 d . . . . .
H29 H 0.551373 0.278155 0.777398 0.018 Uiso 1 1 calc R U . . .
C30 C 0.42347(16) 0.36786(4) 0.67090(10) 0.0182(2) Uani 1 1 d . . . . .
H30A H 0.335688 0.389566 0.629783 0.027 Uiso 1 1 calc R U . . .
H30B H 0.428824 0.371988 0.751495 0.027 Uiso 1 1 calc R U . . .
H30C H 0.371648 0.339102 0.649584 0.027 Uiso 1 1 calc R U . . .
C31 C 0.5453(3) 0.16449(5) 0.54084(13) 0.0341(3) Uani 1 1 d . . . . .
H31A H 0.586302 0.142860 0.598977 0.051 Uiso 1 1 calc R U . . .
H31B H 0.603949 0.157579 0.474534 0.051 Uiso 1 1 calc R U . . .
H31C H 0.399649 0.164583 0.520827 0.051 Uiso 1 1 calc R U . . .

loop_
_atom_site_aniso_label
_atom_site_aniso_U_11
_atom_site_aniso_U_22
_atom_site_aniso_U_33
_atom_site_aniso_U_23
_atom_site_aniso_U_13
_atom_site_aniso_U_12
S1 0.01289(11) 0.01257(11) 0.01404(11) 0.00127(8) 0.00058(8) -0.00208(8)
O1 0.0139(4) 0.0169(4) 0.0314(4) -0.0017(3) 0.0057(3) -0.0016(3)
O2 0.0119(3) 0.0199(4) 0.0306(4) 0.0054(3) 0.0022(3) -0.0027(3)
O3 0.0312(5) 0.0191(4) 0.0129(3) -0.0006(3) -0.0001(3) -0.0051(3)
N1 0.0115(4) 0.0126(4) 0.0155(4) 0.0023(3) 0.0043(3) 0.0005(3)
C1 0.0214(5) 0.0146(4) 0.0161(5) 0.0010(4) 0.0010(4) 0.0033(4)
C2 0.0203(5) 0.0132(4) 0.0164(5) 0.0011(3) -0.0015(4) -0.0004(4)
C3 0.0272(6) 0.0197(5) 0.0218(5) -0.0015(4) -0.0034(4) -0.0046(4)
C4 0.0394(7) 0.0192(5) 0.0225(6) -0.0038(4) -0.0058(5) -0.0017(5)
C5 0.0430(8) 0.0200(5) 0.0200(5) -0.0038(4) -0.0005(5) 0.0077(5)
C6 0.0294(6) 0.0209(5) 0.0215(5) -0.0015(4) 0.0035(5) 0.0073(5)
C7 0.0149(4) 0.0184(5) 0.0207(5) -0.0006(4) 0.0025(4) 0.0023(4)
C8 0.0136(4) 0.0143(4) 0.0195(5) -0.0006(4) 0.0017(4) -0.0006(3)
C9 0.0134(4) 0.0119(4) 0.0161(4) 0.0011(3) 0.0013(3) -0.0007(3)
C10 0.0146(4) 0.0147(4) 0.0181(5) 0.0015(4) 0.0005(4) -0.0022(4)
C11 0.0143(4) 0.0105(4) 0.0188(5) 0.0021(3) 0.0032(3) -0.0006(3)
C12 0.0135(4) 0.0118(4) 0.0156(4) 0.0009(3) 0.0044(3) -0.0010(3)
C13 0.0127(4) 0.0108(4) 0.0153(4) 0.0005(3) 0.0037(3) -0.0003(3)
C14 0.0158(4) 0.0127(4) 0.0154(4) -0.0002(3) 0.0035(3) -0.0005(3)
C15 0.0150(4) 0.0142(4) 0.0147(4) -0.0027(3) 0.0025(3) 0.0002(3)
C16 0.0195(5) 0.0177(5) 0.0167(5) -0.0007(4) 0.0017(4) 0.0024(4)
C17 0.0186(5) 0.0257(6) 0.0185(5) -0.0029(4) -0.0018(4) 0.0018(4)
C18 0.0175(5) 0.0254(6) 0.0234(5) -0.0061(4) 0.0006(4) -0.0045(4)
C19 0.0210(5) 0.0191(5) 0.0211(5) -0.0020(4) 0.0036(4) -0.0052(4)
C20 0.0173(5) 0.0175(5) 0.0176(5) -0.0003(4) 0.0007(4) -0.0021(4)
C21 0.0201(5) 0.0190(5) 0.0191(5) -0.0009(4) 0.0091(4) -0.0028(4)
C22 0.0220(5) 0.0169(5) 0.0144(4) 0.0018(4) 0.0045(4) -0.0025(4)
C23 0.0212(5) 0.0130(4) 0.0175(5) 0.0027(4) 0.0019(4) -0.0012(4)
C24 0.0134(4) 0.0119(4) 0.0134(4) 0.0017(3) 0.0014(3) 0.0001(3)
C25 0.0163(5) 0.0178(5) 0.0163(5) 0.0017(4) 0.0053(4) 0.0007(4)
C26 0.0219(5) 0.0192(5) 0.0165(5) -0.0023(4) 0.0062(4) 0.0009(4)
C27 0.0222(5) 0.0166(5) 0.0201(5) -0.0030(4) 0.0047(4) -0.0025(4)
C28 0.0210(5) 0.0157(5) 0.0202(5) -0.0003(4) 0.0071(4) -0.0041(4)
C29 0.0171(5) 0.0146(4) 0.0147(4) 0.0010(3) 0.0048(3) -0.0007(4)
C30 0.0144(4) 0.0185(5) 0.0235(5) 0.0011(4) 0.0089(4) 0.0004(4)
C31 0.0435(8) 0.0243(6) 0.0380(7) -0.0132(5) 0.0169(6) -0.0122(6)

loop_
_atom_type_symbol
_atom_type_description
_atom_type_scat_dispersion_real
_atom_type_scat_dispersion_imag
_atom_type_scat_source
C C 0.0033 0.0016 'International Tables Vol C Tables 4.2.6.8 and 6.1.1.4'
H H 0.0000 0.0000 'International Tables Vol C Tables 4.2.6.8 and 6.1.1.4'
N N 0.0061 0.0033 'International Tables Vol C Tables 4.2.6.8 and 6.1.1.4'
O O 0.0106 0.0060 'International Tables Vol C Tables 4.2.6.8 and 6.1.1.4'
S S 0.1246 0.1234 'International Tables Vol C Tables 4.2.6.8 and 6.1.1.4'

loop_
_geom_angle_atom_site_label_1
_geom_angle_atom_site_label_2
_geom_angle_atom_site_label_3
_geom_angle
_geom_angle_site_symmetry_1
_geom_angle_site_symmetry_3
_geom_angle_publ_flag
O2 S1 O3 120.25(6) . . ?
O2 S1 N1 106.85(5) . . ?
O3 S1 N1 106.98(5) . . ?
O2 S1 C24 109.33(5) . . ?
O3 S1 C24 106.99(5) . . ?
N1 S1 C24 105.52(5) . . ?
C13 N1 C30 120.30(9) . . ?
C13 N1 S1 118.15(7) . . ?
C30 N1 S1 117.69(7) . . ?
C7 C1 C6 122.75(11) . . ?
C7 C1 C2 118.54(10) . . ?
C6 C1 C2 118.70(11) . . ?
C10 C2 C1 119.01(10) . . ?
C10 C2 C3 121.97(11) . . ?
C1 C2 C3 119.02(11) . . ?
C4 C3 C2 120.85(13) . . ?
C3 C4 C5 119.98(12) . . ?
C6 C5 C4 120.77(12) . . ?
C5 C6 C1 120.65(13) . . ?
C8 C7 C1 121.21(10) . . ?
C7 C8 C9 120.40(10) . . ?
C10 C9 C8 119.09(10) . . ?
C10 C9 C11 117.57(10) . . ?
C8 C9 C11 123.33(9) . . ?
C9 C10 C2 121.68(10) . . ?
O1 C11 C9 119.94(10) . . ?
O1 C11 C12 119.45(10) . . ?
C9 C11 C12 120.26(9) . . ?
C11 C12 C13 125.67(9) . . ?
C11 C12 C21 119.61(9) . . ?
C13 C12 C21 99.60(8) . . ?
C11 C12 C23 118.06(9) . . ?
C13 C12 C23 99.32(8) . . ?
C21 C12 C23 86.14(8) . . ?
C11 C12 C22 157.87(8) . . ?
C13 C12 C22 76.42(7) . . ?
C21 C12 C22 49.37(6) . . ?
C23 C12 C22 49.05(6) . . ?
C14 C13 N1 131.74(10) . . ?
C14 C13 C12 103.55(9) . . ?
N1 C13 C12 124.32(9) . . ?
C13 C14 C15 133.64(10) . . ?
C13 C14 C22 101.93(9) . . ?
C15 C14 C22 124.31(9) . . ?
C16 C15 C20 118.10(10) . . ?
C16 C15 C14 119.77(10) . . ?
C20 C15 C14 122.13(10) . . ?
C17 C16 C15 120.84(11) . . ?
C18 C17 C16 120.32(11) . . ?
C17 C18 C19 119.65(11) . . ?
C20 C19 C18 120.21(11) . . ?
C19 C20 C15 120.85(10) . . ?
C12 C21 C22 81.60(8) . . ?
C14 C22 C23 100.92(9) . . ?
C14 C22 C21 100.78(9) . . ?
C23 C22 C21 86.78(8) . . ?
C14 C22 C12 78.11(7) . . ?
C23 C22 C12 50.19(6) . . ?
C21 C22 C12 49.02(6) . . ?
C22 C23 C12 80.76(8) . . ?
C29 C24 C25 120.83(10) . . ?
C29 C24 S1 118.70(8) . . ?
C25 C24 S1 120.26(8) . . ?
C26 C25 C24 119.05(10) . . ?
C25 C26 C27 121.03(10) . . ?
C28 C27 C26 118.82(10) . . ?
C28 C27 C31 119.65(11) . . ?
C26 C27 C31 121.53(11) . . ?
C29 C28 C27 121.02(10) . . ?
C28 C29 C24 119.23(10) . . ?

loop_
_geom_bond_atom_site_label_1
_geom_bond_atom_site_label_2
_geom_bond_distance
_geom_bond_site_symmetry_2
_geom_bond_publ_flag
S1 O2 1.4317(9) . ?
S1 O3 1.4356(9) . ?
S1 N1 1.6425(10) . ?
S1 C24 1.7581(11) . ?
O1 C11 1.2218(13) . ?
N1 C13 1.4136(13) . ?
N1 C30 1.4746(14) . ?
C1 C7 1.4200(16) . ?
C1 C6 1.4203(16) . ?
C1 C2 1.4215(17) . ?
C2 C10 1.4108(16) . ?
C2 C3 1.4231(16) . ?
C3 C4 1.3690(19) . ?
C4 C5 1.409(2) . ?
C5 C6 1.3708(19) . ?
C7 C8 1.3711(15) . ?
C8 C9 1.4197(15) . ?
C9 C10 1.3794(15) . ?
C9 C11 1.4985(15) . ?
C11 C12 1.5045(15) . ?
C12 C13 1.5487(14) . ?
C12 C21 1.5533(15) . ?
C12 C23 1.5840(15) . ?
C12 C22 2.0353(16) . ?
C13 C14 1.3547(15) . ?
C14 C15 1.4643(15) . ?
C14 C22 1.5376(15) . ?
C15 C16 1.4028(15) . ?
C15 C20 1.4035(15) . ?
C16 C17 1.3895(17) . ?
C17 C18 1.3879(18) . ?
C18 C19 1.3909(17) . ?
C19 C20 1.3897(16) . ?
C21 C22 1.5615(17) . ?
C22 C23 1.5573(16) . ?
C24 C29 1.3947(14) . ?
C24 C25 1.3950(15) . ?
C25 C26 1.3919(16) . ?
C26 C27 1.3970(16) . ?
C27 C28 1.3965(16) . ?
C27 C31 1.5058(18) . ?
C28 C29 1.3885(15) . ?
